data_2202355
loop_
_publ_author_name
'Li-Jun Song'
'Jie Zhang'
'Zi-Rong Tang'
'Wen-Guo Wang'
'Zhan-Feng Ju'

_publ_section_title
;
 Hexaaquacobalt(II)
 (\m~2~-triethylenetetraminehexaacetato)diaquadicobalt(II) tetrahydrate
;
_journal_issue 10
_journal_name_full 'Acta Crystallographica Section E'
_journal_page_first m867
_journal_page_last m869
_journal_paper_doi 10.1107/S1600536803019445
_journal_volume 59
_journal_year 2003
_chemical_formula_iupac '[Co (H2O)6] [Co2 (C18 H28 N4 O14)] , 4H2 O'
_chemical_formula_moiety 'Co (H2O)6 2-, C18 H28 Co2 N4 O14 2+, 4(H2 O)'
_chemical_formula_sum 'C18 H48 Co3 N4 O24'
_chemical_formula_weight 881.39
_chemical_name_systematic
;
Hexa-aqua-cobalt(II) (\m~2~-triethylenetetra-aminehexa-acetato)-
diaqua-dicobalt(II) tetrahydrate
;
_space_group_IT_number 2
_symmetry_cell_setting triclinic
_symmetry_space_group_name_Hall '-P 1'
_symmetry_space_group_name_H-M 'P -1'
_atom_sites_solution_hydrogens geom
_atom_sites_solution_primary direct
_atom_sites_solution_secondary difmap
_cell_angle_alpha 73.543(2)
_cell_angle_beta 83.409(3)
_cell_angle_gamma 70.465(2)
_cell_formula_units_Z 1
_cell_length_a 7.3671(2)
_cell_length_b 8.6295(4)
_cell_length_c 15.0272(7)
_cell_measurement_reflns_used 1425
_cell_measurement_temperature 293(2)
_cell_measurement_theta_max 25.00
_cell_measurement_theta_min 1.41
_cell_volume 863.26(6)
_computing_cell_refinement SMART
_computing_data_collection 'SMART (Siemens, 1996)'
_computing_data_reduction 'XPREP in SHELXTL (Bruker, 1997)'
_computing_molecular_graphics 'XP in SHELXTL'
_computing_publication_material 'XL in SHELXTL'
_computing_structure_refinement 'XL in SHELXTL'
_computing_structure_solution 'XS in SHELXTL'
_diffrn_ambient_temperature 293(2)
_diffrn_measured_fraction_theta_full 0.991
_diffrn_measured_fraction_theta_max 0.991
_diffrn_measurement_device_type 'Siemens SMART CCD'
_diffrn_measurement_method '\f and \w scans'
_diffrn_radiation_monochromator graphite
_diffrn_radiation_source 'fine-focus sealed tube'
_diffrn_radiation_type MoK\a
_diffrn_radiation_wavelength 0.71073
_diffrn_reflns_av_R_equivalents 0.0248
_diffrn_reflns_av_sigmaI/netI 0.0375
_diffrn_reflns_limit_h_max 8
_diffrn_reflns_limit_h_min -8
_diffrn_reflns_limit_k_max 10
_diffrn_reflns_limit_k_min -8
_diffrn_reflns_limit_l_max 17
_diffrn_reflns_limit_l_min -17
_diffrn_reflns_number 4522
_diffrn_reflns_theta_full 25.00
_diffrn_reflns_theta_max 25.12
_diffrn_reflns_theta_min 1.41
_diffrn_standards_decay_% 0
_diffrn_standards_interval_count 0
_diffrn_standards_interval_time 0
_diffrn_standards_number 0
_exptl_absorpt_coefficient_mu 1.520
_exptl_absorpt_correction_T_max .859
_exptl_absorpt_correction_T_min .609
_exptl_absorpt_correction_type multi-scan
_exptl_absorpt_process_details '(SADABS; Sheldrick, 1996)'
_exptl_crystal_colour purple
_exptl_crystal_density_diffrn 1.695
_exptl_crystal_density_method 'not measured'
_exptl_crystal_description cuboid
_exptl_crystal_F_000 457
_exptl_crystal_size_max .52
_exptl_crystal_size_mid .20
_exptl_crystal_size_min .10
_refine_diff_density_max 0.529
_refine_diff_density_min -0.347
_refine_ls_extinction_method none
_refine_ls_goodness_of_fit_ref 1.062
_refine_ls_hydrogen_treatment mixed
_refine_ls_matrix_type full
_refine_ls_number_parameters 259
_refine_ls_number_reflns 3009
_refine_ls_number_restraints 3
_refine_ls_restrained_S_all 1.062
_refine_ls_R_factor_all 0.0671
_refine_ls_R_factor_gt 0.0536
_refine_ls_shift/su_max 0.003
_refine_ls_shift/su_mean 0.000
_refine_ls_structure_factor_coef Fsqd
_refine_ls_weighting_details 'calc w = 1/[\s^2^(Fo^2^)+(0.0278P)^2^+5.0398P] where P = (Fo^2^+2Fc^2^)/3'
_refine_ls_weighting_scheme calc
_refine_ls_wR_factor_gt 0.1193
_refine_ls_wR_factor_ref 0.1272
_reflns_number_gt 2629
_reflns_number_total 3009
_reflns_threshold_expression I>2\s(I)
_cod_data_source_file bt6325.cif
_cod_data_source_block I
_cod_depositor_comments
;
The following automatic conversions were performed:
'_symmetry_cell_setting' value 'Triclinic' changed to 'triclinic'
according to '/home/saulius/struct/CIF-dictionaries/cif_core.dic'
dictionary named 'cif_core.dic' version 2.4.1 from 2010-06-29.

Automatic conversion script
Id: cif_fix_enum 1527 2010-12-29 10:47:43Z saulius 

The following automatic conversions were performed:

'_symmetry_cell_setting' value 'Triclinic' changed to 'triclinic'
according to /home/saulius/struct/CIF-dictionaries/cif_core.dic
dictionary named 'cif_core.dic' version 2.4.1 from
2010-06-29.

'_exptl_absorpt_correction_type' value 'Multi-scan'
changed to 'multi-scan' according to
/home/saulius/struct/CIF-dictionaries/cif_core.dic dictionary named
'cif_core.dic' version 2.4.1 from 2010-06-29.

Automatic conversion script
Id: cif_fix_values 1715 2011-07-08 13:25:40Z adriana 
;
_cod_original_sg_symbol_Hall '-p 1'
_cod_original_sg_symbol_H-M P-1
_cod_database_code 2202355
_cod_database_fobs_code 2202355

loop_
_symmetry_equiv_pos_as_xyz
'x, y, z'
'-x, -y, -z'

loop_
_atom_site_label
_atom_site_fract_x
_atom_site_fract_y
_atom_site_fract_z
_atom_site_U_iso_or_equiv
_atom_site_adp_type
_atom_site_calc_flag
_atom_site_refinement_flags
_atom_site_occupancy
_atom_site_disorder_assembly
_atom_site_disorder_group
_atom_site_type_symbol
Co2 1.5000 1.5000 0.5000 0.0284(3) Uani d S 1 . . Co
Co1 0.61573(9) 1.63265(9) 0.82515(5) 0.0255(2) Uani d . 1 . . Co
O11 1.0679(6) 1.2449(6) 0.5566(3) 0.0381(10) Uani d . 1 . . O
O6 0.7980(5) 1.5113(5) 0.7298(2) 0.0323(8) Uani d . 1 . . O
O7 0.5731(6) 1.4019(5) 0.8891(3) 0.0396(10) Uani d . 1 . . O
O4 0.4565(5) 1.7487(5) 0.9242(3) 0.0367(9) Uani d . 1 . . O
O10 1.3152(6) 1.4020(6) 0.4530(3) 0.0386(10) Uani d D 1 . . O
O9 1.2937(6) 1.7338(6) 0.4793(3) 0.0468(11) Uani d . 1 . . O
N1 0.6229(6) 1.8867(5) 0.7603(3) 0.0303(10) Uani d . 1 . . N
O2 0.4036(5) 1.7108(5) 0.7296(3) 0.0368(9) Uani d . 1 . . O
N2 0.9015(6) 1.5927(5) 0.8756(3) 0.0263(9) Uani d . 1 . . N
O1 0.2735(6) 1.9130(5) 0.6045(3) 0.0514(12) Uani d . 1 . . O
O8 1.4283(7) 1.4361(6) 0.6435(3) 0.0478(11) Uani d D 1 . . O
O3 0.2837(7) 2.0038(6) 0.9450(3) 0.0574(12) Uani d . 1 . . O
C5 1.0512(7) 1.4836(7) 0.8254(4) 0.0345(12) Uani d . 1 . . C
H5A 1.1103 1.3747 0.8687 0.041 Uiso calc R 1 . . H
H5B 1.1505 1.5366 0.8024 0.041 Uiso calc R 1 . . H
C9 0.9075(7) 1.5118(7) 0.9770(3) 0.0284(11) Uani d . 1 . . C
H9A 0.8905 1.4012 0.9878 0.034 Uiso calc R 1 . . H
H9B 0.7996 1.5809 1.0069 0.034 Uiso calc R 1 . . H
C8 0.9139(8) 1.7684(7) 0.8545(4) 0.0341(12) Uani d . 1 . . C
H8A 1.0477 1.7625 0.8544 0.041 Uiso calc R 1 . . H
H8B 0.8452 1.8222 0.9025 0.041 Uiso calc R 1 . . H
C3 0.4972(8) 1.9995(7) 0.8161(4) 0.0366(13) Uani d . 1 . . C
H3A 0.3962 2.0863 0.7768 0.044 Uiso calc R 1 . . H
H3B 0.5729 2.0568 0.8353 0.044 Uiso calc R 1 . . H
C2 0.3936(8) 1.8480(7) 0.6672(4) 0.0344(12) Uani d . 1 . . C
C1 0.5468(8) 1.9304(7) 0.6670(4) 0.0376(13) Uani d . 1 . . C
H1A 0.6513 1.8925 0.6247 0.045 Uiso calc R 1 . . H
H1B 0.4917 2.0531 0.6449 0.045 Uiso calc R 1 . . H
C7 0.8282(8) 1.8758(7) 0.7604(4) 0.0364(13) Uani d . 1 . . C
H7A 0.8383 1.9893 0.7480 0.044 Uiso calc R 1 . . H
H7B 0.8993 1.8246 0.7119 0.044 Uiso calc R 1 . . H
C4 0.4042(8) 1.9116(7) 0.9016(4) 0.0360(13) Uani d . 1 . . C
O5 1.0978(6) 1.3674(6) 0.6976(3) 0.0448(10) Uani d . 1 . . O
O12 0.8847(8) 1.1251(7) 0.8919(4) 0.0653(14) Uani d D 1 . . O
C6 0.9752(8) 1.4525(7) 0.7443(3) 0.0320(12) Uani d . 1 . . C
H7D 0.549(9) 1.366(8) 0.943(5) 0.038 Uiso d . 1 . . H
H9C 1.277(9) 1.789(8) 0.519(4) 0.038 Uiso d . 1 . . H
H10B 1.274(9) 1.436(8) 0.404(4) 0.038 Uiso d . 1 . . H
H9D 1.183(9) 1.734(8) 0.468(4) 0.038 Uiso d . 1 . . H
H12B 0.863(9) 1.079(7) 0.9489(19) 0.038 Uiso d D 1 . . H
H12A 1.003(9) 1.096(8) 0.905(4) 0.038 Uiso d . 1 . . H
H11A 1.139(9) 1.153(8) 0.569(4) 0.038 Uiso d . 1 . . H
H11B 1.056(9) 1.275(8) 0.601(4) 0.038 Uiso d . 1 . . H
H8C 1.431(8) 1.513(6) 0.673(4) 0.038 Uiso d D 1 . . H
H8D 1.342(9) 1.406(8) 0.661(4) 0.038 Uiso d . 1 . . H
H10A 1.236(7) 1.359(7) 0.485(4) 0.038 Uiso d D 1 . . H
H7C 0.658(9) 1.320(8) 0.883(4) 0.038 Uiso d . 1 . . H

loop_
_atom_site_aniso_label
_atom_site_aniso_U_11
_atom_site_aniso_U_22
_atom_site_aniso_U_33
_atom_site_aniso_U_12
_atom_site_aniso_U_13
_atom_site_aniso_U_23
Co2 0.0246(5) 0.0372(6) 0.0258(5) -0.0104(4) -0.0010(4) -0.0109(4)
Co1 0.0241(4) 0.0292(4) 0.0229(4) -0.0082(3) -0.0030(3) -0.0059(3)
O11 0.035(2) 0.037(2) 0.042(2) -0.0048(18) -0.0078(19) -0.014(2)
O6 0.0267(19) 0.046(2) 0.0273(19) -0.0102(17) -0.0013(15) -0.0155(17)
O7 0.047(3) 0.031(2) 0.037(2) -0.0136(19) 0.0071(19) -0.0059(18)
O4 0.041(2) 0.034(2) 0.031(2) -0.0088(17) 0.0063(17) -0.0093(17)
O10 0.038(2) 0.057(3) 0.029(2) -0.026(2) -0.0053(17) -0.008(2)
O9 0.036(2) 0.049(3) 0.062(3) -0.004(2) -0.015(2) -0.032(2)
N1 0.035(2) 0.032(2) 0.025(2) -0.013(2) -0.0011(18) -0.0066(18)
O2 0.032(2) 0.038(2) 0.041(2) -0.0115(17) -0.0110(17) -0.0086(18)
N2 0.026(2) 0.030(2) 0.024(2) -0.0087(18) -0.0011(17) -0.0095(18)
O1 0.059(3) 0.034(2) 0.058(3) 0.005(2) -0.039(2) -0.015(2)
O8 0.057(3) 0.071(3) 0.035(2) -0.042(3) 0.015(2) -0.024(2)
O3 0.052(3) 0.042(3) 0.068(3) -0.004(2) 0.017(2) -0.020(2)
C5 0.027(3) 0.044(3) 0.032(3) -0.004(2) -0.005(2) -0.017(2)
C9 0.024(3) 0.038(3) 0.021(2) -0.009(2) -0.009(2) -0.004(2)
C8 0.029(3) 0.042(3) 0.034(3) -0.015(2) -0.008(2) -0.008(2)
C3 0.043(3) 0.026(3) 0.039(3) -0.009(2) -0.005(2) -0.006(2)
C2 0.037(3) 0.030(3) 0.036(3) -0.003(2) -0.006(2) -0.015(2)
C1 0.043(3) 0.039(3) 0.027(3) -0.013(3) -0.013(2) 0.001(2)
C7 0.034(3) 0.043(3) 0.037(3) -0.023(3) -0.002(2) -0.004(3)
C4 0.027(3) 0.037(3) 0.042(3) -0.005(2) -0.003(2) -0.012(3)
O5 0.034(2) 0.067(3) 0.047(2) -0.018(2) 0.0068(18) -0.036(2)
O12 0.064(3) 0.052(3) 0.069(3) -0.006(3) -0.001(3) -0.015(3)
C6 0.034(3) 0.042(3) 0.023(3) -0.016(2) 0.002(2) -0.010(2)

loop_
_atom_type_symbol
_atom_type_description
_atom_type_scat_dispersion_real
_atom_type_scat_dispersion_imag
_atom_type_scat_source
C C 0.0033 0.0016 'International Tables Vol C Tables 4.2.6.8 and 6.1.1.4'
H H 0.0000 0.0000 'International Tables Vol C Tables 4.2.6.8 and 6.1.1.4'
N N 0.0061 0.0033 'International Tables Vol C Tables 4.2.6.8 and 6.1.1.4'
O O 0.0106 0.0060 'International Tables Vol C Tables 4.2.6.8 and 6.1.1.4'
Co Co 0.3494 0.9721 'International Tables Vol C Tables 4.2.6.8 and 6.1.1.4'

loop_
_geom_angle_atom_site_label_1
_geom_angle_atom_site_label_2
_geom_angle_atom_site_label_3
_geom_angle_site_symmetry_1
_geom_angle_site_symmetry_3
_geom_angle
_geom_angle_publ_flag
O9 Co2 O9 2_886 . 180.0000(10) no
O9 Co2 O10 2_886 . 89.16(18) no
O9 Co2 O10 . . 90.84(18) yes
O9 Co2 O10 2_886 2_886 90.84(18) no
O9 Co2 O10 . 2_886 89.16(18) no
O10 Co2 O10 . 2_886 180.0000(10) no
O9 Co2 O8 2_886 2_886 91.8(2) no
O9 Co2 O8 . 2_886 88.2(2) no
O10 Co2 O8 . 2_886 81.75(16) no
O10 Co2 O8 2_886 2_886 98.25(16) no
O9 Co2 O8 2_886 . 88.2(2) no
O9 Co2 O8 . . 91.8(2) yes
O10 Co2 O8 . . 98.25(16) yes
O10 Co2 O8 2_886 . 81.75(16) no
O8 Co2 O8 2_886 . 180.0000(10) no
O2 Co1 O7 . . 95.27(17) yes
O2 Co1 O4 . . 98.33(16) yes
O7 Co1 O4 . . 93.62(16) yes
O2 Co1 O6 . . 86.14(14) yes
O7 Co1 O6 . . 87.02(16) yes
O4 Co1 O6 . . 175.40(15) yes
O2 Co1 N1 . . 80.23(16) yes
O7 Co1 N1 . . 173.02(18) yes
O4 Co1 N1 . . 81.83(16) yes
O6 Co1 N1 . . 97.93(16) yes
O2 Co1 N2 . . 156.56(16) yes
O7 Co1 N2 . . 101.78(17) yes
O4 Co1 N2 . . 96.53(15) yes
O6 Co1 N2 . . 78.88(14) yes
N1 Co1 N2 . . 84.07(16) yes
O1 O11 H11A 1_645 . 8(5) no
O1 O11 H11B 1_645 . 106(5) no
H11A O11 H11B . . 106(7) no
C6 O6 Co1 . . 118.3(3) no
Co1 O7 H7D . . 127(4) no
Co1 O7 H7C . . 116(5) no
H7D O7 H7C . . 98(6) no
C4 O4 Co1 . . 115.8(3) yes
Co2 O10 O6 . 2_786 124.94(19) no
Co2 O10 H10B . . 124(5) no
O6 O10 H10B 2_786 . 7(5) no
Co2 O10 H10A . . 127(4) no
O6 O10 H10A 2_786 . 105(4) no
H10B O10 H10A . . 104(6) no
Co2 O9 O11 . 2_786 117.5(2) no
Co2 O9 O1 . 1_655 116.6(2) no
O11 O9 O1 2_786 1_655 109.2(2) no
Co2 O9 H9C . . 119(4) no
O11 O9 H9C 2_786 . 104(4) no
O1 O9 H9C 1_655 . 5(4) no
Co2 O9 H9D . . 114(4) no
O11 O9 H9D 2_786 . 3(4) no
O1 O9 H9D 1_655 . 112(4) no
H9C O9 H9D . . 107(6) no
C1 N1 C3 . . 111.3(4) no
C1 N1 C7 . . 113.9(4) no
C3 N1 C7 . . 112.7(4) no
C1 N1 Co1 . . 105.4(3) yes
C3 N1 Co1 . . 107.7(3) yes
C7 N1 Co1 . . 105.2(3) yes
C2 O2 Co1 . . 116.0(3) yes
C5 N2 C9 . . 110.9(4) no
C5 N2 C8 . . 112.5(4) no
C9 N2 C8 . . 111.4(4) no
C5 N2 Co1 . . 109.1(3) yes
C9 N2 Co1 . . 109.0(3) yes
C8 N2 Co1 . . 103.6(3) yes
Co2 O8 O2 . 1_655 111.7(2) no
Co2 O8 H8C . . 114(4) no
O2 O8 H8C 1_655 . 5(4) no
Co2 O8 H8D . . 121(5) no
O2 O8 H8D 1_655 . 108(5) no
H8C O8 H8D . . 110(6) no
N2 C5 C6 . . 113.9(4) no
N2 C5 H5A . . 108.8 no
C6 C5 H5A . . 108.8 no
N2 C5 H5B . . 108.8 no
C6 C5 H5B . . 108.8 no
H5A C5 H5B . . 107.7 no
N2 C9 C9 . 2_787 114.8(5) no
N2 C9 H9A . . 108.6 no
C9 C9 H9A 2_787 . 108.6 no
N2 C9 H9B . . 108.6 no
C9 C9 H9B 2_787 . 108.6 no
H9A C9 H9B . . 107.5 no
N2 C8 C7 . . 111.2(4) no
N2 C8 H8A . . 109.4 no
C7 C8 H8A . . 109.4 no
N2 C8 H8B . . 109.4 no
C7 C8 H8B . . 109.4 no
H8A C8 H8B . . 108.0 no
N1 C3 C4 . . 115.3(4) no
N1 C3 H3A . . 108.5 no
C4 C3 H3A . . 108.5 no
N1 C3 H3B . . 108.5 no
C4 C3 H3B . . 108.5 no
H3A C3 H3B . . 107.5 no
O1 C2 O2 . . 124.1(5) no
O1 C2 C1 . . 118.7(5) no
O2 C2 C1 . . 117.1(5) no
N1 C1 C2 . . 111.4(4) no
N1 C1 H1A . . 109.4 no
C2 C1 H1A . . 109.4 no
N1 C1 H1B . . 109.4 no
C2 C1 H1B . . 109.4 no
H1A C1 H1B . . 108.0 no
N1 C7 C8 . . 109.7(4) no
N1 C7 H7A . . 109.7 no
C8 C7 H7A . . 109.7 no
N1 C7 H7B . . 109.7 no
C8 C7 H7B . . 109.7 no
H7A C7 H7B . . 108.2 no
O3 C4 O4 . . 124.9(5) no
O3 C4 C3 . . 117.0(5) no
O4 C4 C3 . . 118.0(5) no
O3 O12 H12B 1_645 . 85(4) no
O3 O12 H12A 1_645 . 4(4) no
H12B O12 H12A . . 88(6) no
O5 C6 O6 . . 125.1(5) no
O5 C6 C5 . . 116.0(5) no
O6 C6 C5 . . 118.9(5) no

loop_
_geom_bond_atom_site_label_1
_geom_bond_atom_site_label_2
_geom_bond_site_symmetry_2
_geom_bond_distance
_geom_bond_publ_flag
Co2 O9 2_886 2.044(4) no
Co2 O9 . 2.044(4) yes
Co2 O10 . 2.097(4) yes
Co2 O10 2_886 2.097(4) no
Co2 O8 2_886 2.120(4) no
Co2 O8 . 2.120(4) yes
Co1 O2 . 2.054(4) yes
Co1 O7 . 2.062(4) yes
Co1 O4 . 2.062(4) yes
Co1 O6 . 2.102(3) yes
Co1 N1 . 2.148(4) yes
Co1 N2 . 2.205(4) yes
O11 O1 1_645 2.682(6) no
O11 H11A . 0.77(6) no
O11 H11B . 0.76(6) no
O6 C6 . 1.253(6) no
O7 H7D . 0.81(6) no
O7 H7C . 0.79(6) no
O4 C4 . 1.280(7) no
O10 O6 2_786 2.783(5) no
O10 H10B . 0.77(6) no
O10 H10A . 0.83(2) no
O9 O11 2_786 2.714(6) no
O9 O1 1_655 2.717(6) no
O9 H9C . 0.84(6) no
O9 H9D . 0.85(6) no
N1 C1 . 1.471(7) no
N1 C3 . 1.480(7) no
N1 C7 . 1.484(7) no
O2 C2 . 1.271(7) no
N2 C5 . 1.480(6) no
N2 C9 . 1.484(6) no
N2 C8 . 1.490(7) no
O1 C2 . 1.244(6) no
O8 O2 1_655 2.953(6) no
O8 H8C . 0.90(2) no
O8 H8D . 0.76(6) no
O3 C4 . 1.239(7) no
C5 C6 . 1.520(7) no
C5 H5A . 0.9700 no
C5 H5B . 0.9700 no
C9 C9 2_787 1.526(9) yes
C9 H9A . 0.9700 no
C9 H9B . 0.9700 no
C8 C7 . 1.526(7) no
C8 H8A . 0.9700 no
C8 H8B . 0.9700 no
C3 C4 . 1.512(8) no
C3 H3A . 0.9700 no
C3 H3B . 0.9700 no
C2 C1 . 1.521(8) no
C1 H1A . 0.9700 no
C1 H1B . 0.9700 no
C7 H7A . 0.9700 no
C7 H7B . 0.9700 no
O5 C6 . 1.245(6) no
O12 O3 1_645 2.895(8) no
O12 H12B . 0.86(2) no
O12 H12A . 0.85(6) no

loop_
_geom_hbond_atom_site_label_D
_geom_hbond_atom_site_label_H
_geom_hbond_atom_site_label_A
_geom_hbond_site_symmetry_A
_geom_hbond_distance_DH
_geom_hbond_distance_HA
_geom_hbond_distance_DA
_geom_hbond_angle_DHA
_geom_hbond_publ_flag
O9 H9C O1 1_655 0.84(6) 1.89(7) 2.717(6) 172(6) yes
O8 H8C O2 1_655 0.90(2) 2.06(2) 2.953(6) 172(5) yes
O12 H12A O3 1_645 0.85(6) 2.05(6) 2.895(8) 174(6) yes
O11 H11A O1 1_645 0.77(6) 1.92(7) 2.682(6) 169(7) yes
O10 H10B O6 2_786 0.77(6) 2.02(6) 2.783(5) 170(6) yes
O9 H9D O11 2_786 0.85(6) 1.87(7) 2.714(6) 175(6) yes
